data_8102328
loop_
_publ_author_name
'Hong-Bo Tong'
'Dian-Sheng Liu'

_publ_section_title
;
 Crystal structure of b-diketiminatodibenzophenonatolithium,
 [Me3SiNC(Ph)CHC(Ph)NSiMe3](Ph2CO)2Li
;
_journal_issue 4
_journal_name_full 'Zeitschrift f\"ur Kristallographie - New Crystal Structures'
_journal_page_first 419
_journal_volume 223
_journal_year 2008
_chemical_formula_sum 'C47 H49 Li N2 O2 Si2'
_chemical_formula_weight 737.00
_space_group_IT_number 15
_symmetry_cell_setting monoclinic
_symmetry_space_group_name_Hall '-C 2yc'
_symmetry_space_group_name_H-M 'C 1 2/c 1'
_atom_sites_solution_hydrogens geom
_atom_sites_solution_primary direct
_atom_sites_solution_secondary difmap
_audit_creation_method SHELXL-97
_audit_update_record
;
2008-05-08 # Formatted by publCIF
;
_cell_angle_alpha 90.00
_cell_angle_beta 95.107(4)
_cell_angle_gamma 90.00
_cell_formula_units_Z 4
_cell_length_a 18.525(4)
_cell_length_b 18.391(4)
_cell_length_c 12.540(3)
_cell_measurement_reflns_used 1019
_cell_measurement_temperature 213(2)
_cell_measurement_theta_max 18.29
_cell_measurement_theta_min 2.19
_cell_volume 4255.3(17)
_computing_cell_refinement 'SAINT (Siemens, 1996)'
_computing_data_collection 'SMART (Siemens, 1996)'
_computing_data_reduction 'SAINT (Siemens, 1996)'
_computing_molecular_graphics 'ORTEP3 (Farrugia, 1997)'
_computing_publication_material 'SHELXL-97 (Sheldrick, 1997)'
_computing_structure_refinement 'SHELXL-97 (Sheldrick, 1997)'
_computing_structure_solution 'SHELXS-97 (Sheldrick, 1990)'
_diffrn_ambient_temperature 213(2)
_diffrn_measured_fraction_theta_full 0.997
_diffrn_measured_fraction_theta_max 0.997
_diffrn_measurement_device_type 'Siemens SMART CCD area detector'
_diffrn_measurement_method \w
_diffrn_radiation_monochromator graphite
_diffrn_radiation_source 'fine-focus sealed tube'
_diffrn_radiation_type MoK\a
_diffrn_radiation_wavelength 0.71073
_diffrn_reflns_av_R_equivalents 0.0605
_diffrn_reflns_av_sigmaI/netI 0.1131
_diffrn_reflns_limit_h_max 15
_diffrn_reflns_limit_h_min -22
_diffrn_reflns_limit_k_max 21
_diffrn_reflns_limit_k_min -19
_diffrn_reflns_limit_l_max 14
_diffrn_reflns_limit_l_min -13
_diffrn_reflns_number 8677
_diffrn_reflns_theta_full 25.00
_diffrn_reflns_theta_max 25.00
_diffrn_reflns_theta_min 1.56
_exptl_absorpt_coefficient_mu 0.122
_exptl_absorpt_correction_T_max 0.9760
_exptl_absorpt_correction_T_min 0.9415
_exptl_absorpt_correction_type multi-scan
_exptl_absorpt_process_details 'SADABS(Sheldrick, 1997)'
_exptl_crystal_colour colorless
_exptl_crystal_density_diffrn 1.150
_exptl_crystal_density_method 'not measured'
_exptl_crystal_description block
_exptl_crystal_F_000 1568
_exptl_crystal_size_max 0.50
_exptl_crystal_size_mid 0.20
_exptl_crystal_size_min 0.20
_refine_diff_density_max 0.221
_refine_diff_density_min -0.214
_refine_diff_density_rms 0.041
_refine_ls_extinction_method none
_refine_ls_goodness_of_fit_ref 1.019
_refine_ls_hydrogen_treatment constr
_refine_ls_matrix_type full
_refine_ls_number_parameters 248
_refine_ls_number_reflns 3743
_refine_ls_number_restraints 0
_refine_ls_restrained_S_all 1.019
_refine_ls_R_factor_all 0.1310
_refine_ls_R_factor_gt 0.0727
_refine_ls_shift/su_max 0.000
_refine_ls_shift/su_mean 0.000
_refine_ls_structure_factor_coef Fsqd
_refine_ls_weighting_details 'calc w=1/[\s^2^(Fo^2^)+(0.0236P)^2^+0.0000P] where P=(Fo^2^+2Fc^2^)/3'
_refine_ls_weighting_scheme calc
_refine_ls_wR_factor_gt 0.0951
_refine_ls_wR_factor_ref 0.1109
_reflns_number_gt 2308
_reflns_number_total 3743
_reflns_threshold_expression >2sigma(I)
_cod_data_source_file 1267-2367.cff
_cod_data_source_block hs0088p
_cod_original_cell_volume 4255.4(17)
_cod_original_sg_symbol_H-M C2/c
_cod_database_code 8102328

loop_
_symmetry_equiv_pos_as_xyz
'x, y, z'
'-x, y, -z+1/2'
'x+1/2, y+1/2, z'
'-x+1/2, y+1/2, -z+1/2'
'-x, -y, -z'
'x, -y, z-1/2'
'-x+1/2, -y+1/2, -z'
'x+1/2, -y+1/2, z-1/2'

loop_
_atom_site_label
_atom_site_type_symbol
_atom_site_fract_x
_atom_site_fract_y
_atom_site_fract_z
_atom_site_U_iso_or_equiv
_atom_site_adp_type
_atom_site_occupancy
_atom_site_symmetry_multiplicity
_atom_site_calc_flag
_atom_site_refinement_flags
_atom_site_disorder_assembly
_atom_site_disorder_group
Li Li 0.0000 0.2235(4) 0.2500 0.041(2) Uani 1 2 d S . .
N1 N 0.08500(12) 0.15597(14) 0.27048(19) 0.0319(7) Uani 1 1 d . . .
O O 0.02754(12) 0.29569(12) 0.14472(18) 0.0480(7) Uani 1 1 d . . .
Si Si 0.16948(5) 0.19617(5) 0.29041(8) 0.0400(3) Uani 1 1 d . . .
C1 C 0.0000 0.0542(2) 0.2500 0.0307(12) Uani 1 2 d S . .
H1 H 0.0000 0.0036 0.2500 0.037 Uiso 1 2 calc SR . .
C2 C 0.06945(16) 0.08596(17) 0.2677(2) 0.0289(8) Uani 1 1 d . . .
C3 C 0.12862(16) 0.02968(17) 0.2815(3) 0.0291(8) Uani 1 1 d . . .
C4 C 0.17065(18) 0.01393(18) 0.1989(3) 0.0430(10) Uani 1 1 d . . .
H4 H 0.1623 0.0385 0.1341 0.052 Uiso 1 1 calc R . .
C5 C 0.22503(19) -0.0379(2) 0.2109(4) 0.0571(12) Uani 1 1 d . . .
H5 H 0.2523 -0.0486 0.1541 0.069 Uiso 1 1 calc R . .
C6 C 0.2386(2) -0.0736(2) 0.3075(4) 0.0613(13) Uani 1 1 d . . .
H6 H 0.2758 -0.1076 0.3164 0.074 Uiso 1 1 calc R . .
C7 C 0.1974(2) -0.0592(2) 0.3898(3) 0.0598(12) Uani 1 1 d . . .
H7 H 0.2062 -0.0837 0.4546 0.072 Uiso 1 1 calc R . .
C8 C 0.14209(18) -0.00782(18) 0.3769(3) 0.0423(10) Uani 1 1 d . . .
H8 H 0.1138 0.0014 0.4330 0.051 Uiso 1 1 calc R . .
C9 C 0.20912(18) 0.20950(18) 0.1599(3) 0.0570(11) Uani 1 1 d . . .
H9A H 0.2251 0.1635 0.1343 0.086 Uiso 1 1 calc R . .
H9B H 0.2496 0.2422 0.1697 0.086 Uiso 1 1 calc R . .
H9C H 0.1730 0.2297 0.1086 0.086 Uiso 1 1 calc R . .
C10 C 0.23873(18) 0.14981(19) 0.3840(3) 0.0642(12) Uani 1 1 d . . .
H10A H 0.2181 0.1386 0.4497 0.096 Uiso 1 1 calc R . .
H10B H 0.2798 0.1813 0.3987 0.096 Uiso 1 1 calc R . .
H10C H 0.2540 0.1057 0.3519 0.096 Uiso 1 1 calc R . .
C11 C 0.15632(17) 0.28691(17) 0.3497(3) 0.0481(10) Uani 1 1 d . . .
H11A H 0.1223 0.3143 0.3036 0.072 Uiso 1 1 calc R . .
H11B H 0.2018 0.3122 0.3578 0.072 Uiso 1 1 calc R . .
H11C H 0.1381 0.2813 0.4185 0.072 Uiso 1 1 calc R . .
C12 C 0.02682(16) 0.30967(18) 0.0489(3) 0.0343(9) Uani 1 1 d . . .
C13 C 0.05732(16) 0.37998(18) 0.0150(3) 0.0314(8) Uani 1 1 d . . .
C14 C 0.06452(17) 0.43621(18) 0.0892(3) 0.0385(9) Uani 1 1 d . . .
H14 H 0.0488 0.4297 0.1570 0.046 Uiso 1 1 calc R . .
C15 C 0.09474(18) 0.50144(19) 0.0632(3) 0.0447(10) Uani 1 1 d . . .
H15 H 0.0988 0.5390 0.1131 0.054 Uiso 1 1 calc R . .
C16 C 0.11870(19) 0.5111(2) -0.0353(3) 0.0531(11) Uani 1 1 d . . .
H16 H 0.1387 0.5555 -0.0528 0.064 Uiso 1 1 calc R . .
C17 C 0.11349(19) 0.4552(2) -0.1096(3) 0.0579(12) Uani 1 1 d . . .
H17 H 0.1307 0.4616 -0.1764 0.069 Uiso 1 1 calc R . .
C18 C 0.08261(18) 0.39020(19) -0.0839(3) 0.0485(10) Uani 1 1 d . . .
H18 H 0.0788 0.3527 -0.1339 0.058 Uiso 1 1 calc R . .
C19 C -0.00571(16) 0.25670(17) -0.0310(3) 0.0317(8) Uani 1 1 d . . .
C20 C 0.00256(17) 0.18294(18) -0.0107(3) 0.0424(10) Uani 1 1 d . . .
H20 H 0.0302 0.1676 0.0506 0.051 Uiso 1 1 calc R . .
C21 C -0.0296(2) 0.1320(2) -0.0802(3) 0.0506(11) Uani 1 1 d . . .
H21 H -0.0225 0.0827 -0.0667 0.061 Uiso 1 1 calc R . .
C22 C -0.07230(19) 0.1542(2) -0.1696(3) 0.0511(11) Uani 1 1 d . . .
H22 H -0.0941 0.1199 -0.2164 0.061 Uiso 1 1 calc R . .
C23 C -0.08283(18) 0.2275(2) -0.1900(3) 0.0484(10) Uani 1 1 d . . .
H23 H -0.1129 0.2423 -0.2494 0.058 Uiso 1 1 calc R . .
C24 C -0.04870(17) 0.27896(18) -0.1221(3) 0.0407(9) Uani 1 1 d . . .
H24 H -0.0545 0.3282 -0.1374 0.049 Uiso 1 1 calc R . .

loop_
_atom_site_aniso_label
_atom_site_aniso_U_11
_atom_site_aniso_U_22
_atom_site_aniso_U_33
_atom_site_aniso_U_23
_atom_site_aniso_U_13
_atom_site_aniso_U_12
Li 0.056(6) 0.025(5) 0.044(5) 0.000 0.007(4) 0.000
N1 0.0372(19) 0.0237(17) 0.0333(18) -0.0029(13) -0.0042(13) -0.0045(13)
O 0.0681(18) 0.0380(16) 0.0372(16) 0.0062(13) 0.0003(13) -0.0061(12)
Si 0.0435(7) 0.0314(6) 0.0437(7) -0.0057(5) -0.0039(5) -0.0095(5)
C1 0.036(3) 0.014(3) 0.042(3) 0.000 0.002(2) 0.000
C2 0.035(2) 0.026(2) 0.026(2) 0.0007(16) 0.0016(16) -0.0037(16)
C3 0.024(2) 0.031(2) 0.032(2) -0.0045(17) -0.0017(16) -0.0039(15)
C4 0.048(3) 0.032(2) 0.050(3) -0.0036(19) 0.010(2) -0.0066(18)
C5 0.043(3) 0.045(3) 0.087(4) -0.025(3) 0.022(2) -0.009(2)
C6 0.041(3) 0.045(3) 0.095(4) -0.020(3) -0.011(3) 0.010(2)
C7 0.065(3) 0.054(3) 0.058(3) -0.005(2) -0.007(2) 0.015(2)
C8 0.046(3) 0.040(2) 0.040(2) -0.0062(19) 0.0005(19) 0.0144(18)
C9 0.051(3) 0.047(3) 0.073(3) -0.007(2) 0.010(2) -0.0137(19)
C10 0.050(3) 0.056(3) 0.080(3) -0.004(2) -0.027(2) -0.016(2)
C11 0.053(2) 0.042(2) 0.049(2) -0.0128(19) 0.0003(19) -0.0186(18)
C12 0.035(2) 0.031(2) 0.036(2) 0.0019(18) 0.0004(18) 0.0016(16)
C13 0.033(2) 0.033(2) 0.028(2) -0.0002(17) -0.0015(17) -0.0003(16)
C14 0.043(2) 0.038(2) 0.034(2) 0.0020(18) -0.0015(18) -0.0020(18)
C15 0.045(3) 0.035(2) 0.052(3) -0.005(2) -0.005(2) -0.0052(18)
C16 0.054(3) 0.042(3) 0.064(3) 0.008(2) 0.003(2) -0.0131(19)
C17 0.068(3) 0.055(3) 0.052(3) 0.001(2) 0.016(2) -0.025(2)
C18 0.054(3) 0.047(3) 0.045(3) -0.007(2) 0.008(2) -0.015(2)
C19 0.039(2) 0.026(2) 0.030(2) -0.0039(16) 0.0034(17) -0.0028(16)
C20 0.050(3) 0.032(2) 0.044(2) -0.0008(19) -0.0010(19) 0.0016(18)
C21 0.074(3) 0.034(2) 0.044(3) -0.003(2) 0.005(2) -0.009(2)
C22 0.057(3) 0.046(3) 0.051(3) -0.013(2) 0.009(2) -0.021(2)
C23 0.044(3) 0.050(3) 0.050(3) -0.002(2) -0.0028(19) -0.011(2)
C24 0.044(2) 0.036(2) 0.042(2) 0.0022(19) 0.0025(19) -0.0042(18)

loop_
_atom_type_symbol
_atom_type_description
_atom_type_scat_dispersion_real
_atom_type_scat_dispersion_imag
_atom_type_scat_source
C C 0.0033 0.0016 'International Tables Vol C Tables 4.2.6.8 and 6.1.1.4'
H H 0.0000 0.0000 'International Tables Vol C Tables 4.2.6.8 and 6.1.1.4'
Li Li -0.0003 0.0001 'International Tables Vol C Tables 4.2.6.8 and 6.1.1.4'
N N 0.0061 0.0033 'International Tables Vol C Tables 4.2.6.8 and 6.1.1.4'
O O 0.0106 0.0060 'International Tables Vol C Tables 4.2.6.8 and 6.1.1.4'
Si Si 0.0817 0.0704 'International Tables Vol C Tables 4.2.6.8 and 6.1.1.4'

loop_
_geom_angle_atom_site_label_1
_geom_angle_atom_site_label_2
_geom_angle_atom_site_label_3
_geom_angle
_geom_angle_site_symmetry_1
_geom_angle_site_symmetry_3
_geom_angle_publ_flag
O Li O 95.3(3) 2 . ?
O Li N1 104.83(10) 2 2 ?
O Li N1 125.37(10) . 2 ?
O Li N1 125.37(10) 2 . ?
O Li N1 104.83(10) . . ?
N1 Li N1 103.4(4) 2 . ?
O Li Si 84.39(8) 2 2 ?
O Li Si 108.10(12) . 2 ?
N1 Li Si 29.19(8) 2 2 ?
N1 Li Si 132.6(3) . 2 ?
C2 N1 Si 127.9(2) . . ?
C2 N1 Li 115.7(3) . . ?
Si N1 Li 116.4(2) . . ?
C12 O Li 144.6(3) . . ?
N1 Si C11 107.07(14) . . ?
N1 Si C10 117.28(14) . . ?
C11 Si C10 105.47(16) . . ?
N1 Si C9 110.53(14) . . ?
C11 Si C9 108.03(15) . . ?
C10 Si C9 108.02(16) . . ?
C2 C1 C2 131.1(4) 2 . ?
C2 C1 H1 114.4 2 . ?
C2 C1 H1 114.4 . . ?
N1 C2 C1 127.0(3) . . ?
N1 C2 C3 120.8(3) . . ?
C1 C2 C3 112.1(3) . . ?
C4 C3 C8 118.3(3) . . ?
C4 C3 C2 120.8(3) . . ?
C8 C3 C2 121.0(3) . . ?
C3 C4 C5 121.1(4) . . ?
C3 C4 H4 119.5 . . ?
C5 C4 H4 119.5 . . ?
C6 C5 C4 119.7(4) . . ?
C6 C5 H5 120.1 . . ?
C4 C5 H5 120.1 . . ?
C7 C6 C5 120.1(4) . . ?
C7 C6 H6 119.9 . . ?
C5 C6 H6 119.9 . . ?
C6 C7 C8 119.9(4) . . ?
C6 C7 H7 120.0 . . ?
C8 C7 H7 120.0 . . ?
C3 C8 C7 120.9(3) . . ?
C3 C8 H8 119.6 . . ?
C7 C8 H8 119.6 . . ?
Si C9 H9A 109.5 . . ?
Si C9 H9B 109.5 . . ?
H9A C9 H9B 109.5 . . ?
Si C9 H9C 109.5 . . ?
H9A C9 H9C 109.5 . . ?
H9B C9 H9C 109.5 . . ?
Si C10 H10A 109.5 . . ?
Si C10 H10B 109.5 . . ?
H10A C10 H10B 109.5 . . ?
Si C10 H10C 109.5 . . ?
H10A C10 H10C 109.5 . . ?
H10B C10 H10C 109.5 . . ?
Si C11 H11A 109.5 . . ?
Si C11 H11B 109.5 . . ?
H11A C11 H11B 109.5 . . ?
Si C11 H11C 109.5 . . ?
H11A C11 H11C 109.5 . . ?
H11B C11 H11C 109.5 . . ?
O C12 C19 119.4(3) . . ?
O C12 C13 119.4(3) . . ?
C19 C12 C13 121.2(3) . . ?
C18 C13 C14 118.8(3) . . ?
C18 C13 C12 122.9(3) . . ?
C14 C13 C12 118.1(3) . . ?
C15 C14 C13 120.5(3) . . ?
C15 C14 H14 119.8 . . ?
C13 C14 H14 119.8 . . ?
C16 C15 C14 120.1(3) . . ?
C16 C15 H15 119.9 . . ?
C14 C15 H15 119.9 . . ?
C15 C16 C17 120.3(4) . . ?
C15 C16 H16 119.8 . . ?
C17 C16 H16 119.8 . . ?
C18 C17 C16 119.5(4) . . ?
C18 C17 H17 120.2 . . ?
C16 C17 H17 120.2 . . ?
C17 C18 C13 120.8(3) . . ?
C17 C18 H18 119.6 . . ?
C13 C18 H18 119.6 . . ?
C20 C19 C24 118.9(3) . . ?
C20 C19 C12 119.1(3) . . ?
C24 C19 C12 121.9(3) . . ?
C21 C20 C19 121.0(3) . . ?
C21 C20 H20 119.5 . . ?
C19 C20 H20 119.5 . . ?
C22 C21 C20 119.9(4) . . ?
C22 C21 H21 120.0 . . ?
C20 C21 H21 120.0 . . ?
C21 C22 C23 120.2(4) . . ?
C21 C22 H22 119.9 . . ?
C23 C22 H22 119.9 . . ?
C22 C23 C24 120.1(4) . . ?
C22 C23 H23 119.9 . . ?
C24 C23 H23 119.9 . . ?
C23 C24 C19 119.9(3) . . ?
C23 C24 H24 120.1 . . ?
C19 C24 H24 120.1 . . ?

loop_
_geom_bond_atom_site_label_1
_geom_bond_atom_site_label_2
_geom_bond_distance
_geom_bond_site_symmetry_2
_geom_bond_publ_flag
Li O 1.972(6) 2 ?
Li O 1.972(6) . ?
Li N1 2.004(5) 2 ?
Li N1 2.004(5) . ?
Li Si 3.1754(17) 2 ?
N1 C2 1.319(4) . ?
N1 Si 1.729(2) . ?
O C12 1.228(3) . ?
Si C11 1.852(3) . ?
Si C10 1.866(3) . ?
Si C9 1.869(3) . ?
C1 C2 1.413(3) 2 ?
C1 C2 1.413(3) . ?
C1 H1 0.9300 . ?
C2 C3 1.506(4) . ?
C3 C4 1.381(4) . ?
C3 C8 1.384(4) . ?
C4 C5 1.386(4) . ?
C4 H4 0.9300 . ?
C5 C6 1.381(5) . ?
C5 H5 0.9300 . ?
C6 C7 1.363(5) . ?
C6 H6 0.9300 . ?
C7 C8 1.393(4) . ?
C7 H7 0.9300 . ?
C8 H8 0.9300 . ?
C9 H9A 0.9600 . ?
C9 H9B 0.9600 . ?
C9 H9C 0.9600 . ?
C10 H10A 0.9600 . ?
C10 H10B 0.9600 . ?
C10 H10C 0.9600 . ?
C11 H11A 0.9600 . ?
C11 H11B 0.9600 . ?
C11 H11C 0.9600 . ?
C12 C19 1.486(4) . ?
C12 C13 1.488(4) . ?
C13 C18 1.377(4) . ?
C13 C14 1.390(4) . ?
C14 C15 1.375(4) . ?
C14 H14 0.9300 . ?
C15 C16 1.362(4) . ?
C15 H15 0.9300 . ?
C16 C17 1.385(4) . ?
C16 H16 0.9300 . ?
C17 C18 1.377(4) . ?
C17 H17 0.9300 . ?
C18 H18 0.9300 . ?
C19 C20 1.386(4) . ?
C19 C24 1.395(4) . ?
C20 C21 1.378(4) . ?
C20 H20 0.9300 . ?
C21 C22 1.375(4) . ?
C21 H21 0.9300 . ?
C22 C23 1.381(4) . ?
C22 H22 0.9300 . ?
C23 C24 1.388(4) . ?
C23 H23 0.9300 . ?
C24 H24 0.9300 . ?

loop_
_geom_torsion_atom_site_label_1
_geom_torsion_atom_site_label_2
_geom_torsion_atom_site_label_3
_geom_torsion_atom_site_label_4
_geom_torsion
_geom_torsion_site_symmetry_1
_geom_torsion_site_symmetry_2
_geom_torsion_site_symmetry_3
_geom_torsion_site_symmetry_4
_geom_torsion_publ_flag
O Li N1 C2 118.9(4) 2 . . . ?
O Li N1 C2 -133.3(3) . . . . ?
N1 Li N1 C2 -0.60(18) 2 . . . ?
Si Li N1 C2 -0.5(3) 2 . . . ?
O Li N1 Si -60.7(3) 2 . . . ?
O Li N1 Si 47.1(2) . . . . ?
N1 Li N1 Si 179.81(18) 2 . . . ?
Si Li N1 Si 179.94(6) 2 . . . ?
O Li O C12 -142.7(4) 2 . . . ?
N1 Li O C12 -30.2(6) 2 . . . ?
N1 Li O C12 88.6(4) . . . . ?
Si Li O C12 -56.8(5) 2 . . . ?
C2 N1 Si C11 -153.2(3) . . . . ?
Li N1 Si C11 26.33(18) . . . . ?
C2 N1 Si C10 -35.0(3) . . . . ?
Li N1 Si C10 144.52(16) . . . . ?
C2 N1 Si C9 89.4(3) . . . . ?
Li N1 Si C9 -91.10(17) . . . . ?
Si N1 C2 C1 -179.17(18) . . . . ?
Li N1 C2 C1 1.3(4) . . . . ?
Si N1 C2 C3 -0.8(4) . . . . ?
Li N1 C2 C3 179.7(2) . . . . ?
C2 C1 C2 N1 -0.8(2) 2 . . . ?
C2 C1 C2 C3 -179.3(3) 2 . . . ?
N1 C2 C3 C4 -76.3(4) . . . . ?
C1 C2 C3 C4 102.3(3) . . . . ?
N1 C2 C3 C8 104.0(4) . . . . ?
C1 C2 C3 C8 -77.4(4) . . . . ?
C8 C3 C4 C5 -0.1(5) . . . . ?
C2 C3 C4 C5 -179.8(3) . . . . ?
C3 C4 C5 C6 -1.2(5) . . . . ?
C4 C5 C6 C7 1.6(6) . . . . ?
C5 C6 C7 C8 -0.7(6) . . . . ?
C4 C3 C8 C7 1.1(5) . . . . ?
C2 C3 C8 C7 -179.2(3) . . . . ?
C6 C7 C8 C3 -0.7(6) . . . . ?
Li O C12 C19 -0.2(6) . . . . ?
Li O C12 C13 178.7(3) . . . . ?
O C12 C13 C18 156.1(3) . . . . ?
C19 C12 C13 C18 -25.1(5) . . . . ?
O C12 C13 C14 -19.9(5) . . . . ?
C19 C12 C13 C14 159.0(3) . . . . ?
C18 C13 C14 C15 1.6(5) . . . . ?
C12 C13 C14 C15 177.7(3) . . . . ?
C13 C14 C15 C16 -0.8(5) . . . . ?
C14 C15 C16 C17 -0.6(5) . . . . ?
C15 C16 C17 C18 1.2(6) . . . . ?
C16 C17 C18 C13 -0.4(6) . . . . ?
C14 C13 C18 C17 -1.0(5) . . . . ?
C12 C13 C18 C17 -176.9(3) . . . . ?
O C12 C19 C20 -36.2(4) . . . . ?
C13 C12 C19 C20 145.0(3) . . . . ?
O C12 C19 C24 139.2(3) . . . . ?
C13 C12 C19 C24 -39.7(4) . . . . ?
C24 C19 C20 C21 1.4(5) . . . . ?
C12 C19 C20 C21 176.9(3) . . . . ?
C19 C20 C21 C22 -1.8(5) . . . . ?
C20 C21 C22 C23 0.2(5) . . . . ?
C21 C22 C23 C24 1.9(5) . . . . ?
C22 C23 C24 C19 -2.3(5) . . . . ?
C20 C19 C24 C23 0.6(5) . . . . ?
C12 C19 C24 C23 -174.7(3) . . . . ?
